data_4329252
loop_
_publ_author_name
'Yuanting Su'
'Yanxia Zhao'
'Jing Gao'
'Qingsong Dong'
'Biao Wu'
'Xiao-Juan Yang'

_publ_contact_author_address
; Lanzhou Institute of Chemical Physics, 
Chinese Academy of Sciences, Lanzhou 730000, P. R. China
;
_publ_contact_author_email yangxj@lzb.ac.cn
_publ_contact_author_fax +86-931-4968286
_publ_contact_author_name 'Xiao-Juan, Yang'
_publ_contact_author_phone +86-931-4968286
_publ_section_title
;
 Alkali Metal and Zinc Complexes of a Bridging
 2,5-Diamino-1,4-Benzoquinonediimine Ligand
;
_journal_name_full 'Inorganic Chemistry'
_journal_page_first 5889
_journal_page_last 5896
_journal_paper_doi 10.1021/ic3004867
_journal_volume 51
_journal_year 2012
_chemical_formula_sum 'C70 H110 Cl4 Li2 N4 O8 Zn2'
_chemical_formula_weight 1422.04
_chemical_name_systematic
; 
 ? 
;
_space_group_IT_number 14
_symmetry_cell_setting monoclinic
_symmetry_space_group_name_Hall '-P 2yn'
_symmetry_space_group_name_H-M 'P 1 21/n 1'
_atom_sites_solution_hydrogens geom
_atom_sites_solution_primary direct
_atom_sites_solution_secondary difmap
_audit_creation_method SHELXL-97
_cell_angle_alpha 90.00
_cell_angle_beta 94.964(2)
_cell_angle_gamma 90.00
_cell_formula_units_Z 2
_cell_length_a 13.105(2)
_cell_length_b 18.571(3)
_cell_length_c 17.111(3)
_cell_measurement_temperature 173(2)
_cell_volume 4148.7(12)
_computing_cell_refinement 'Bruker SMART'
_computing_data_collection 'Bruker SMART APEX II'
_computing_data_reduction 'Bruker SAINT'
_computing_molecular_graphics SHELXTL
_computing_publication_material SHELXTL
_computing_structure_refinement 'SHELXL-97 (Sheldrick, 2008)'
_computing_structure_solution 'SHELXS-97 (Sheldrick, 2008)'
_diffrn_ambient_temperature 173(2)
_diffrn_measured_fraction_theta_full 0.952
_diffrn_measured_fraction_theta_max 0.952
_diffrn_measurement_device_type 'Bruker APEX II area detector'
_diffrn_measurement_method '\w scan'
_diffrn_radiation_monochromator graphite
_diffrn_radiation_source 'fine-focus sealed tube'
_diffrn_radiation_type MoK\a
_diffrn_radiation_wavelength 0.71073
_diffrn_reflns_av_R_equivalents 0.0448
_diffrn_reflns_av_sigmaI/netI 0.0559
_diffrn_reflns_limit_h_max 15
_diffrn_reflns_limit_h_min -14
_diffrn_reflns_limit_k_max 21
_diffrn_reflns_limit_k_min -22
_diffrn_reflns_limit_l_max 20
_diffrn_reflns_limit_l_min -20
_diffrn_reflns_number 20318
_diffrn_reflns_theta_full 25.05
_diffrn_reflns_theta_max 25.05
_diffrn_reflns_theta_min 1.62
_exptl_absorpt_coefficient_mu 0.754
_exptl_absorpt_correction_T_max 0.8338
_exptl_absorpt_correction_T_min 0.8053
_exptl_absorpt_correction_type multi-scan
_exptl_absorpt_process_details SADABS
_exptl_crystal_colour purple
_exptl_crystal_density_diffrn 1.138
_exptl_crystal_description block
_exptl_crystal_F_000 1512
_exptl_crystal_size_max 0.30
_exptl_crystal_size_mid 0.25
_exptl_crystal_size_min 0.25
_refine_diff_density_max 3.911
_refine_diff_density_min -1.274
_refine_diff_density_rms 0.166
_refine_ls_extinction_method none
_refine_ls_goodness_of_fit_ref 1.050
_refine_ls_hydrogen_treatment constr
_refine_ls_matrix_type full
_refine_ls_number_parameters 388
_refine_ls_number_reflns 7001
_refine_ls_number_restraints 0
_refine_ls_restrained_S_all 1.050
_refine_ls_R_factor_all 0.1268
_refine_ls_R_factor_gt 0.1043
_refine_ls_shift/su_max 0.001
_refine_ls_shift/su_mean 0.000
_refine_ls_structure_factor_coef Fsqd
_refine_ls_weighting_details 'calc w=1/[\s^2^(Fo^2^)+(0.1985P)^2^+23.8125P] where P=(Fo^2^+2Fc^2^)/3'
_refine_ls_weighting_scheme calc
_refine_ls_wR_factor_gt 0.3056
_refine_ls_wR_factor_ref 0.3243
_reflns_number_gt 5094
_reflns_number_total 7001
_reflns_threshold_expression >2sigma(I)
_cod_data_source_file ic3004867_si_002_8.cif
_cod_data_source_block Zn-Li-dabqdi-DME
_cod_original_cell_volume 4148.9(12)
_cod_database_code 4329252

loop_
_symmetry_equiv_pos_as_xyz
'x, y, z'
'-x+1/2, y+1/2, -z+1/2'
'-x, -y, -z'
'x-1/2, -y-1/2, z-1/2'

loop_
_atom_site_label
_atom_site_type_symbol
_atom_site_fract_x
_atom_site_fract_y
_atom_site_fract_z
_atom_site_U_iso_or_equiv
_atom_site_adp_type
_atom_site_occupancy
_atom_site_symmetry_multiplicity
_atom_site_calc_flag
_atom_site_refinement_flags
Zn1 Zn 0.43292(7) 0.00383(4) 0.77220(5) 0.0287(3) Uani 1 1 d .
Cl1 Cl 0.47968(16) 0.07162(11) 0.66969(10) 0.0364(5) Uani 1 1 d .
Cl2 Cl 0.31264(11) -0.08293(7) 0.72900(8) 0.0164(4) Uani 1 1 d .
O3 O 0.3398(6) 0.1080(5) 0.4619(4) 0.070(2) Uani 1 1 d .
O4 O 0.5325(7) 0.1526(6) 0.5076(5) 0.089(3) Uani 1 1 d .
N1 N 0.5487(5) -0.0314(3) 0.8495(3) 0.0261(13) Uani 1 1 d .
N2 N 0.3930(5) 0.0565(3) 0.8684(3) 0.0242(12) Uani 1 1 d .
C1 C 0.5279(6) -0.0205(4) 0.9233(4) 0.0254(15) Uani 1 1 d .
C2 C 0.4394(6) 0.0294(3) 0.9341(4) 0.0246(15) Uani 1 1 d .
C3 C 0.4151(5) 0.0478(3) 1.0094(4) 0.0235(14) Uani 1 1 d .
H3 H 0.3592 0.0793 1.0155 0.028 Uiso 1 1 calc R
C4 C 0.6437(6) -0.0635(4) 0.8332(4) 0.0271(15) Uani 1 1 d .
C5 C 0.7225(6) -0.0175(4) 0.8150(4) 0.0344(17) Uani 1 1 d .
C6 C 0.8146(7) -0.0461(5) 0.7978(5) 0.045(2) Uani 1 1 d .
H6 H 0.8685 -0.0148 0.7859 0.055 Uiso 1 1 calc R
C7 C 0.8308(7) -0.1212(5) 0.7975(6) 0.051(2) Uani 1 1 d .
H7 H 0.8950 -0.1408 0.7866 0.061 Uiso 1 1 calc R
C8 C 0.7509(7) -0.1651(5) 0.8135(5) 0.043(2) Uani 1 1 d .
H8 H 0.7602 -0.2158 0.8118 0.052 Uiso 1 1 calc R
C9 C 0.6565(6) -0.1382(4) 0.8322(4) 0.0327(17) Uani 1 1 d .
C10 C 0.7094(7) 0.0642(5) 0.8143(5) 0.043(2) Uani 1 1 d .
H10 H 0.6344 0.0748 0.8095 0.052 Uiso 1 1 calc R
C11 C 0.7560(10) 0.0966(6) 0.8929(6) 0.065(3) Uani 1 1 d .
H11A H 0.8272 0.0806 0.9031 0.097 Uiso 1 1 calc R
H11B H 0.7163 0.0805 0.9356 0.097 Uiso 1 1 calc R
H11C H 0.7541 0.1493 0.8898 0.097 Uiso 1 1 calc R
C12 C 0.7558(10) 0.1003(6) 0.7466(7) 0.069(3) Uani 1 1 d .
H12A H 0.8307 0.0975 0.7546 0.104 Uiso 1 1 calc R
H12B H 0.7347 0.1510 0.7438 0.104 Uiso 1 1 calc R
H12C H 0.7322 0.0760 0.6975 0.104 Uiso 1 1 calc R
C13 C 0.5721(7) -0.1907(4) 0.8487(5) 0.0395(19) Uani 1 1 d .
H13 H 0.5174 -0.1627 0.8724 0.047 Uiso 1 1 calc R
C14 C 0.5243(8) -0.2239(5) 0.7720(6) 0.054(2) Uani 1 1 d .
H14A H 0.5078 -0.1856 0.7336 0.081 Uiso 1 1 calc R
H14B H 0.4616 -0.2497 0.7820 0.081 Uiso 1 1 calc R
H14C H 0.5730 -0.2575 0.7514 0.081 Uiso 1 1 calc R
C15 C 0.6094(10) -0.2493(6) 0.9078(6) 0.065(3) Uani 1 1 d .
H15A H 0.6657 -0.2762 0.8874 0.097 Uiso 1 1 calc R
H15B H 0.5529 -0.2822 0.9159 0.097 Uiso 1 1 calc R
H15C H 0.6335 -0.2268 0.9578 0.097 Uiso 1 1 calc R
C16 C 0.3258(6) 0.1169(4) 0.8710(4) 0.0292(16) Uani 1 1 d .
C17 C 0.2210(6) 0.1071(4) 0.8782(4) 0.0334(17) Uani 1 1 d .
C18 C 0.1591(7) 0.1694(5) 0.8761(5) 0.042(2) Uani 1 1 d .
H18 H 0.0878 0.1646 0.8812 0.050 Uiso 1 1 calc R
C19 C 0.1997(8) 0.2365(5) 0.8668(5) 0.049(2) Uani 1 1 d .
H19 H 0.1562 0.2774 0.8651 0.059 Uiso 1 1 calc R
C20 C 0.3021(7) 0.2452(5) 0.8600(5) 0.041(2) Uani 1 1 d .
H20 H 0.3293 0.2920 0.8538 0.049 Uiso 1 1 calc R
C21 C 0.3675(7) 0.1847(4) 0.8620(4) 0.0349(18) Uani 1 1 d .
C22 C 0.1745(7) 0.0339(5) 0.8892(6) 0.050(2) Uani 1 1 d .
H22 H 0.2309 -0.0025 0.8936 0.060 Uiso 1 1 calc R
C23 C 0.0999(9) 0.0147(6) 0.8173(8) 0.074(3) Uani 1 1 d .
H23A H 0.0587 0.0571 0.8012 0.111 Uiso 1 1 calc R
H23B H 0.0546 -0.0244 0.8311 0.111 Uiso 1 1 calc R
H23C H 0.1390 -0.0007 0.7740 0.111 Uiso 1 1 calc R
C24 C 0.1194(10) 0.0312(7) 0.9639(8) 0.080(4) Uani 1 1 d .
H24A H 0.1672 0.0442 1.0088 0.120 Uiso 1 1 calc R
H24B H 0.0934 -0.0176 0.9712 0.120 Uiso 1 1 calc R
H24C H 0.0620 0.0652 0.9596 0.120 Uiso 1 1 calc R
C25 C 0.4824(7) 0.1963(4) 0.8558(5) 0.0403(19) Uani 1 1 d .
H25 H 0.5116 0.1484 0.8432 0.048 Uiso 1 1 calc R
C26 C 0.5381(9) 0.2207(7) 0.9334(6) 0.069(3) Uani 1 1 d .
H26A H 0.5128 0.2682 0.9475 0.103 Uiso 1 1 calc R
H26B H 0.6118 0.2235 0.9279 0.103 Uiso 1 1 calc R
H26C H 0.5255 0.1860 0.9746 0.103 Uiso 1 1 calc R
C27 C 0.5071(10) 0.2469(6) 0.7911(7) 0.069(3) Uani 1 1 d .
H27A H 0.4735 0.2300 0.7410 0.104 Uiso 1 1 calc R
H27B H 0.5814 0.2483 0.7880 0.104 Uiso 1 1 calc R
H27C H 0.4823 0.2953 0.8023 0.104 Uiso 1 1 calc R
C32 C 0.2378(14) 0.1099(17) 0.4387(14) 0.209(16) Uani 1 1 d .
H32A H 0.2205 0.0701 0.4023 0.314 Uiso 1 1 calc R
H32B H 0.2208 0.1558 0.4125 0.314 Uiso 1 1 calc R
H32C H 0.1986 0.1051 0.4847 0.314 Uiso 1 1 calc R
C33 C 0.4052(15) 0.1071(9) 0.4011(8) 0.107(6) Uani 1 1 d .
H33A H 0.4028 0.1535 0.3725 0.128 Uiso 1 1 calc R
H33B H 0.3868 0.0677 0.3635 0.128 Uiso 1 1 calc R
C34 C 0.5143(16) 0.0941(10) 0.4459(11) 0.119(6) Uani 1 1 d .
H34A H 0.5169 0.0461 0.4711 0.143 Uiso 1 1 calc R
H34B H 0.5679 0.0961 0.4085 0.143 Uiso 1 1 calc R
C35 C 0.6270(13) 0.1351(14) 0.5307(13) 0.163(11) Uani 1 1 d .
H35A H 0.6581 0.1106 0.4879 0.244 Uiso 1 1 calc R
H35B H 0.6276 0.1028 0.5761 0.244 Uiso 1 1 calc R
H35C H 0.6662 0.1787 0.5454 0.244 Uiso 1 1 calc R
Li1 Li 0.3971(13) 0.1527(9) 0.5630(8) 0.050(4) Uani 1 1 d .
C28 C 0.2122(10) 0.1239(7) 0.6565(7) 0.075(3) Uiso 1 1 d .
H28A H 0.2551 0.1174 0.7058 0.112 Uiso 1 1 calc R
H28B H 0.2001 0.0771 0.6309 0.112 Uiso 1 1 calc R
H28C H 0.1465 0.1452 0.6675 0.112 Uiso 1 1 calc R
C30 C 0.3133(10) 0.2949(7) 0.5915(7) 0.074(3) Uiso 1 1 d .
H30A H 0.2743 0.3067 0.5409 0.089 Uiso 1 1 calc R
H30B H 0.3278 0.3401 0.6209 0.089 Uiso 1 1 calc R
C31 C 0.4779(13) 0.3028(8) 0.5394(9) 0.100(5) Uiso 1 1 d .
H31A H 0.4546 0.3075 0.4837 0.150 Uiso 1 1 calc R
H31B H 0.5450 0.2792 0.5448 0.150 Uiso 1 1 calc R
H31C H 0.4835 0.3507 0.5635 0.150 Uiso 1 1 calc R
C29 C 0.2556(15) 0.2459(10) 0.6364(10) 0.115(5) Uiso 1 1 d .
H29A H 0.1829 0.2611 0.6330 0.138 Uiso 1 1 calc R
H29B H 0.2826 0.2475 0.6922 0.138 Uiso 1 1 calc R
O2 O 0.4046(7) 0.2597(5) 0.5785(5) 0.081(2) Uiso 1 1 d .
O1 O 0.2626(9) 0.1704(6) 0.6063(6) 0.105(3) Uiso 1 1 d .

loop_
_atom_site_aniso_label
_atom_site_aniso_U_11
_atom_site_aniso_U_22
_atom_site_aniso_U_33
_atom_site_aniso_U_23
_atom_site_aniso_U_13
_atom_site_aniso_U_12
Zn1 0.0257(6) 0.0352(5) 0.0254(5) -0.0007(3) 0.0030(3) 0.0033(3)
Cl1 0.0368(12) 0.0498(11) 0.0240(8) 0.0144(7) 0.0100(7) 0.0052(8)
Cl2 0.0067(7) 0.0132(7) 0.0280(7) -0.0163(5) -0.0068(5) -0.0052(5)
O3 0.059(5) 0.101(6) 0.048(4) -0.004(4) 0.001(3) -0.002(4)
O4 0.063(6) 0.142(9) 0.065(5) 0.039(5) 0.020(4) -0.002(5)
N1 0.026(4) 0.030(3) 0.023(3) -0.005(2) 0.007(2) 0.004(3)
N2 0.022(3) 0.027(3) 0.024(3) 0.004(2) 0.003(2) 0.004(2)
C1 0.029(4) 0.021(3) 0.026(3) -0.001(3) 0.003(3) -0.004(3)
C2 0.025(4) 0.022(3) 0.027(3) 0.001(3) 0.006(3) -0.005(3)
C3 0.022(4) 0.022(3) 0.028(3) 0.003(3) 0.007(3) 0.003(3)
C4 0.021(4) 0.039(4) 0.021(3) -0.007(3) 0.003(3) 0.004(3)
C5 0.028(5) 0.041(4) 0.035(4) -0.003(3) 0.006(3) -0.003(3)
C6 0.026(5) 0.058(6) 0.054(5) -0.008(4) 0.016(4) 0.003(4)
C7 0.032(5) 0.057(6) 0.067(6) -0.022(5) 0.017(4) 0.006(4)
C8 0.039(5) 0.040(4) 0.051(5) -0.013(4) 0.006(4) 0.011(4)
C9 0.031(5) 0.036(4) 0.030(4) -0.004(3) 0.001(3) 0.007(3)
C10 0.029(5) 0.043(5) 0.059(5) -0.001(4) 0.013(4) -0.005(4)
C11 0.084(9) 0.049(6) 0.062(6) -0.013(5) 0.005(6) -0.009(5)
C12 0.062(8) 0.066(7) 0.082(8) 0.020(6) 0.018(6) -0.002(6)
C13 0.039(5) 0.034(4) 0.046(5) 0.001(3) 0.013(4) 0.010(4)
C14 0.052(7) 0.044(5) 0.065(6) -0.009(4) 0.005(5) -0.008(4)
C15 0.078(8) 0.055(6) 0.064(6) 0.016(5) 0.020(6) 0.021(6)
C16 0.033(5) 0.034(4) 0.021(3) 0.001(3) 0.010(3) 0.007(3)
C17 0.025(4) 0.044(4) 0.033(4) 0.005(3) 0.006(3) 0.009(3)
C18 0.030(5) 0.049(5) 0.047(5) 0.008(4) 0.009(4) 0.014(4)
C19 0.063(7) 0.048(5) 0.036(4) 0.005(4) 0.004(4) 0.030(5)
C20 0.040(5) 0.038(4) 0.045(5) 0.006(3) 0.012(4) 0.011(4)
C21 0.046(5) 0.025(4) 0.035(4) 0.004(3) 0.009(3) 0.006(3)
C22 0.028(5) 0.052(5) 0.072(6) 0.011(5) 0.013(4) 0.009(4)
C23 0.042(7) 0.063(7) 0.116(10) 0.000(6) -0.004(6) -0.012(5)
C24 0.055(8) 0.079(8) 0.112(10) 0.036(7) 0.042(7) 0.005(6)
C25 0.039(5) 0.033(4) 0.050(5) -0.003(3) 0.015(4) 0.000(4)
C26 0.043(7) 0.095(9) 0.068(7) 0.016(6) 0.008(5) -0.008(6)
C27 0.077(9) 0.066(7) 0.067(7) 0.011(5) 0.017(6) -0.013(6)
C32 0.067(13) 0.38(4) 0.18(2) -0.20(2) -0.015(12) 0.016(17)
C33 0.160(18) 0.097(10) 0.070(8) -0.013(7) 0.057(10) 0.004(11)
C34 0.113(16) 0.136(15) 0.115(13) -0.025(12) 0.047(12) 0.010(12)
C35 0.059(11) 0.27(3) 0.167(18) 0.125(19) 0.043(11) 0.012(14)
Li1 0.051(10) 0.068(10) 0.033(7) 0.004(7) 0.011(6) 0.004(8)

loop_
_atom_type_symbol
_atom_type_description
_atom_type_scat_dispersion_real
_atom_type_scat_dispersion_imag
_atom_type_scat_source
C C 0.0033 0.0016 'International Tables Vol C Tables 4.2.6.8 and 6.1.1.4'
H H 0.0000 0.0000 'International Tables Vol C Tables 4.2.6.8 and 6.1.1.4'
N N 0.0061 0.0033 'International Tables Vol C Tables 4.2.6.8 and 6.1.1.4'
O O 0.0106 0.0060 'International Tables Vol C Tables 4.2.6.8 and 6.1.1.4'
Cl Cl 0.1484 0.1585 'International Tables Vol C Tables 4.2.6.8 and 6.1.1.4'
Zn Zn 0.2839 1.4301 'International Tables Vol C Tables 4.2.6.8 and 6.1.1.4'
Li Li -0.0003 0.0001 'International Tables Vol C Tables 4.2.6.8 and 6.1.1.4'

loop_
_geom_angle_atom_site_label_1
_geom_angle_atom_site_label_2
_geom_angle_atom_site_label_3
_geom_angle
_geom_angle_site_symmetry_1
_geom_angle_site_symmetry_3
N2 Zn1 N1 81.8(2) . .
N2 Zn1 Cl1 117.64(17) . .
N1 Zn1 Cl1 116.22(18) . .
N2 Zn1 Cl2 112.17(18) . .
N1 Zn1 Cl2 115.52(17) . .
Cl1 Zn1 Cl2 110.89(7) . .
Zn1 Cl1 Li1 138.9(4) . .
C32 O3 C33 115.6(14) . .
C32 O3 Li1 121.7(10) . .
C33 O3 Li1 116.0(10) . .
C35 O4 C34 96.8(17) . .
C35 O4 Li1 133.2(10) . .
C34 O4 Li1 103.2(10) . .
C1 N1 C4 120.1(6) . .
C1 N1 Zn1 111.5(5) . .
C4 N1 Zn1 128.4(4) . .
C2 N2 C16 120.6(6) . .
C2 N2 Zn1 111.9(5) . .
C16 N2 Zn1 127.4(4) . .
N1 C1 C3 125.7(7) . 3_657
N1 C1 C2 115.6(6) . .
C3 C1 C2 118.6(6) 3_657 .
N2 C2 C3 124.3(7) . .
N2 C2 C1 115.4(6) . .
C3 C2 C1 120.2(6) . .
C2 C3 C1 121.2(7) . 3_657
C2 C3 H3 119.4 . .
C1 C3 H3 119.4 3_657 .
C5 C4 C9 120.9(7) . .
C5 C4 N1 117.4(7) . .
C9 C4 N1 121.6(7) . .
C6 C5 C4 119.4(8) . .
C6 C5 C10 118.9(7) . .
C4 C5 C10 121.7(7) . .
C5 C6 C7 121.2(8) . .
C5 C6 H6 119.4 . .
C7 C6 H6 119.4 . .
C8 C7 C6 118.0(8) . .
C8 C7 H7 121.0 . .
C6 C7 H7 121.0 . .
C7 C8 C9 122.6(8) . .
C7 C8 H8 118.7 . .
C9 C8 H8 118.7 . .
C8 C9 C4 117.9(7) . .
C8 C9 C13 119.1(7) . .
C4 C9 C13 123.0(7) . .
C12 C10 C5 113.2(8) . .
C12 C10 C11 109.8(9) . .
C5 C10 C11 110.2(8) . .
C12 C10 H10 107.8 . .
C5 C10 H10 107.8 . .
C11 C10 H10 107.8 . .
C10 C11 H11A 109.5 . .
C10 C11 H11B 109.5 . .
H11A C11 H11B 109.5 . .
C10 C11 H11C 109.5 . .
H11A C11 H11C 109.5 . .
H11B C11 H11C 109.5 . .
C10 C12 H12A 109.5 . .
C10 C12 H12B 109.5 . .
H12A C12 H12B 109.5 . .
C10 C12 H12C 109.5 . .
H12A C12 H12C 109.5 . .
H12B C12 H12C 109.5 . .
C9 C13 C14 110.4(7) . .
C9 C13 C15 112.4(8) . .
C14 C13 C15 111.3(8) . .
C9 C13 H13 107.5 . .
C14 C13 H13 107.5 . .
C15 C13 H13 107.5 . .
C13 C14 H14A 109.5 . .
C13 C14 H14B 109.5 . .
H14A C14 H14B 109.5 . .
C13 C14 H14C 109.5 . .
H14A C14 H14C 109.5 . .
H14B C14 H14C 109.5 . .
C13 C15 H15A 109.5 . .
C13 C15 H15B 109.5 . .
H15A C15 H15B 109.5 . .
C13 C15 H15C 109.5 . .
H15A C15 H15C 109.5 . .
H15B C15 H15C 109.5 . .
C21 C16 C17 121.7(7) . .
C21 C16 N2 117.4(7) . .
C17 C16 N2 120.8(7) . .
C16 C17 C18 117.2(8) . .
C16 C17 C22 122.5(7) . .
C18 C17 C22 120.3(8) . .
C19 C18 C17 121.4(8) . .
C19 C18 H18 119.3 . .
C17 C18 H18 119.3 . .
C20 C19 C18 120.8(8) . .
C20 C19 H19 119.6 . .
C18 C19 H19 119.6 . .
C19 C20 C21 120.2(8) . .
C19 C20 H20 119.9 . .
C21 C20 H20 119.9 . .
C16 C21 C20 118.8(8) . .
C16 C21 C25 122.2(7) . .
C20 C21 C25 119.0(7) . .
C17 C22 C24 111.2(9) . .
C17 C22 C23 110.1(8) . .
C24 C22 C23 110.3(10) . .
C17 C22 H22 108.4 . .
C24 C22 H22 108.4 . .
C23 C22 H22 108.4 . .
C22 C23 H23A 109.5 . .
C22 C23 H23B 109.5 . .
H23A C23 H23B 109.5 . .
C22 C23 H23C 109.5 . .
H23A C23 H23C 109.5 . .
H23B C23 H23C 109.5 . .
C22 C24 H24A 109.5 . .
C22 C24 H24B 109.5 . .
H24A C24 H24B 109.5 . .
C22 C24 H24C 109.5 . .
H24A C24 H24C 109.5 . .
H24B C24 H24C 109.5 . .
C27 C25 C26 109.6(8) . .
C27 C25 C21 114.4(8) . .
C26 C25 C21 112.3(7) . .
C27 C25 H25 106.7 . .
C26 C25 H25 106.7 . .
C21 C25 H25 106.7 . .
C25 C26 H26A 109.5 . .
C25 C26 H26B 109.5 . .
H26A C26 H26B 109.5 . .
C25 C26 H26C 109.5 . .
H26A C26 H26C 109.5 . .
H26B C26 H26C 109.5 . .
C25 C27 H27A 109.5 . .
C25 C27 H27B 109.5 . .
H27A C27 H27B 109.5 . .
C25 C27 H27C 109.5 . .
H27A C27 H27C 109.5 . .
H27B C27 H27C 109.5 . .
O3 C32 H32A 109.5 . .
O3 C32 H32B 109.5 . .
H32A C32 H32B 109.5 . .
O3 C32 H32C 109.5 . .
H32A C32 H32C 109.5 . .
H32B C32 H32C 109.5 . .
O3 C33 C34 103.2(12) . .
O3 C33 H33A 111.1 . .
C34 C33 H33A 111.1 . .
O3 C33 H33B 111.1 . .
C34 C33 H33B 111.1 . .
H33A C33 H33B 109.1 . .
O4 C34 C33 107.9(13) . .
O4 C34 H34A 110.1 . .
C33 C34 H34A 110.1 . .
O4 C34 H34B 110.1 . .
C33 C34 H34B 110.1 . .
H34A C34 H34B 108.4 . .
O4 C35 H35A 109.5 . .
O4 C35 H35B 109.5 . .
H35A C35 H35B 109.5 . .
O4 C35 H35C 109.5 . .
H35A C35 H35C 109.5 . .
H35B C35 H35C 109.5 . .
O1 Li1 O2 79.8(7) . .
O1 Li1 O3 96.4(8) . .
O2 Li1 O3 122.3(8) . .
O1 Li1 O4 169.4(10) . .
O2 Li1 O4 91.5(8) . .
O3 Li1 O4 82.9(6) . .
O1 Li1 Cl1 99.6(6) . .
O2 Li1 Cl1 118.7(7) . .
O3 Li1 Cl1 118.7(8) . .
O4 Li1 Cl1 90.0(6) . .
O1 C28 H28A 109.5 . .
O1 C28 H28B 109.5 . .
H28A C28 H28B 109.5 . .
O1 C28 H28C 109.5 . .
H28A C28 H28C 109.5 . .
H28B C28 H28C 109.5 . .
O2 C30 C29 106.6(12) . .
O2 C30 H30A 110.4 . .
C29 C30 H30A 110.4 . .
O2 C30 H30B 110.4 . .
C29 C30 H30B 110.4 . .
H30A C30 H30B 108.6 . .
O2 C31 H31A 109.5 . .
O2 C31 H31B 109.5 . .
H31A C31 H31B 109.5 . .
O2 C31 H31C 109.5 . .
H31A C31 H31C 109.5 . .
H31B C31 H31C 109.5 . .
C30 C29 O1 110.8(14) . .
C30 C29 H29A 109.5 . .
O1 C29 H29A 109.5 . .
C30 C29 H29B 109.5 . .
O1 C29 H29B 109.5 . .
H29A C29 H29B 108.1 . .
C30 O2 C31 115.1(10) . .
C30 O2 Li1 116.8(9) . .
C31 O2 Li1 120.7(9) . .
C28 O1 C29 108.4(11) . .
C28 O1 Li1 126.5(10) . .
C29 O1 Li1 111.3(11) . .

loop_
_geom_bond_atom_site_label_1
_geom_bond_atom_site_label_2
_geom_bond_distance
_geom_bond_site_symmetry_2
Zn1 N2 2.023(6) .
Zn1 N1 2.033(6) .
Zn1 Cl1 2.2855(18) .
Zn1 Cl2 2.3292(15) .
Cl1 Li1 2.536(15) .
O3 C32 1.362(19) .
O3 C33 1.403(15) .
O3 Li1 2.006(17) .
O4 C35 1.308(19) .
O4 C34 1.521(19) .
O4 Li1 2.083(18) .
N1 C1 1.330(9) .
N1 C4 1.430(9) .
N2 C2 1.329(9) .
N2 C16 1.428(9) .
C1 C3 1.411(10) 3_657
C1 C2 1.508(10) .
C2 C3 1.397(9) .
C3 C1 1.411(10) 3_657
C3 H3 0.9500 .
C4 C5 1.396(11) .
C4 C9 1.398(10) .
C5 C6 1.375(11) .
C5 C10 1.526(11) .
C6 C7 1.411(13) .
C6 H6 0.9500 .
C7 C8 1.373(13) .
C7 H7 0.9500 .
C8 C9 1.396(11) .
C8 H8 0.9500 .
C9 C13 1.519(12) .
C10 C12 1.512(13) .
C10 C11 1.550(13) .
C10 H10 1.0000 .
C11 H11A 0.9800 .
C11 H11B 0.9800 .
C11 H11C 0.9800 .
C12 H12A 0.9800 .
C12 H12B 0.9800 .
C12 H12C 0.9800 .
C13 C14 1.534(12) .
C13 C15 1.535(12) .
C13 H13 1.0000 .
C14 H14A 0.9800 .
C14 H14B 0.9800 .
C14 H14C 0.9800 .
C15 H15A 0.9800 .
C15 H15B 0.9800 .
C15 H15C 0.9800 .
C16 C21 1.387(11) .
C16 C17 1.402(11) .
C17 C18 1.411(11) .
C17 C22 1.507(12) .
C18 C19 1.370(13) .
C18 H18 0.9500 .
C19 C20 1.366(14) .
C19 H19 0.9500 .
C20 C21 1.411(11) .
C20 H20 0.9500 .
C21 C25 1.533(12) .
C22 C24 1.522(14) .
C22 C23 1.546(16) .
C22 H22 1.0000 .
C23 H23A 0.9800 .
C23 H23B 0.9800 .
C23 H23C 0.9800 .
C24 H24A 0.9800 .
C24 H24B 0.9800 .
C24 H24C 0.9800 .
C25 C27 1.508(13) .
C25 C26 1.528(14) .
C25 H25 1.0000 .
C26 H26A 0.9800 .
C26 H26B 0.9800 .
C26 H26C 0.9800 .
C27 H27A 0.9800 .
C27 H27B 0.9800 .
C27 H27C 0.9800 .
C32 H32A 0.9800 .
C32 H32B 0.9800 .
C32 H32C 0.9800 .
C33 C34 1.58(3) .
C33 H33A 0.9900 .
C33 H33B 0.9900 .
C34 H34A 0.9900 .
C34 H34B 0.9900 .
C35 H35A 0.9800 .
C35 H35B 0.9800 .
C35 H35C 0.9800 .
Li1 O1 2.00(2) .
Li1 O2 2.006(19) .
C28 O1 1.421(15) .
C28 H28A 0.9800 .
C28 H28B 0.9800 .
C28 H28C 0.9800 .
C30 O2 1.397(15) .
C30 C29 1.45(2) .
C30 H30A 0.9900 .
C30 H30B 0.9900 .
C31 O2 1.456(17) .
C31 H31A 0.9800 .
C31 H31B 0.9800 .
C31 H31C 0.9800 .
C29 O1 1.498(19) .
C29 H29A 0.9900 .
C29 H29B 0.9900 .
